data_7133210
loop_
_publ_author_name
'Hu, Lei'
'Chakraborty, Sayandip'
'Tumanov, Nikolay'
'Wouters, Johan'
'Robiette, Rapha&#xeb;l'
'Berionni, Guillaume'

_publ_section_title
;
 Regulating iminophosphorane P&#xe001;N bond reactivity through geometric
 constraints with cage-shaped triarylphosphines.
;
_journal_issue 55
_journal_name_full 'Chemical communications (Cambridge, England)'
_journal_page_first 7073
_journal_page_last 7076
_journal_paper_doi 10.1039/d4cc01868k
_journal_volume 60
_journal_year 2024
_chemical_formula_moiety 'C31 H23 N O3 P2'
_chemical_formula_sum 'C31 H23 N O3 P2'
_chemical_formula_weight 519.44
_chemical_name_common 'diphenyl (10H-5l5-5,10-[1,2]benzenoacridophosphin-5-ylidene)phosphoramidate'
_chemical_name_systematic 'diphenyl (10H-5l5-5,10-[1,2]benzenoacridophosphin-5-ylidene)phosphoramidate'
_space_group_crystal_system monoclinic
_space_group_IT_number 14
_space_group_name_Hall '-P 2ybc'
_space_group_name_H-M_alt 'P 1 21/c 1'
_atom_sites_solution_hydrogens mixed
_atom_sites_solution_primary dual
_atom_sites_solution_secondary difmap
_audit_creation_method SHELXL-2018/3
_audit_update_record
;
2024-04-10 deposited with the CCDC.	2024-04-28 downloaded from the CCDC.
;
_cell_angle_alpha 90
_cell_angle_beta 118.9392(15)
_cell_angle_gamma 90
_cell_formula_units_Z 4
_cell_length_a 11.81181(13)
_cell_length_b 19.91502(17)
_cell_length_c 11.98573(13)
_cell_measurement_reflns_used 11237
_cell_measurement_temperature 100(2)
_cell_measurement_theta_max 66.9630
_cell_measurement_theta_min 4.2530
_cell_volume 2467.38(6)
_computing_cell_refinement 'CrysAlisPro 1.171.40.53 (Rigaku OD, 2019)'
_computing_data_collection 'CrysAlisPro 1.171.40.53 (Rigaku OD, 2019)'
_computing_data_reduction 'CrysAlisPro 1.171.40.53 (Rigaku OD, 2019)'
_computing_molecular_graphics 'Mercury 4.0 (Macrae et al, 2020)'
_computing_publication_material 'enCIFer (Allen et al, 2004)'
_computing_structure_refinement 'SHELXL-2018/3 (Sheldrick, 2018)'
_computing_structure_solution 'SHELXT (Sheldrick, 2015)'
_diffrn_ambient_temperature 100(2)
_diffrn_detector_area_resol_mean 5.1856
_diffrn_measured_fraction_theta_full 0.994
_diffrn_measured_fraction_theta_max 0.994
_diffrn_measurement_device_type
;
Oxford Diffraction Xcalibur, Ruby, Gemini Ultra
;
_diffrn_measurement_method '\w scans'
_diffrn_radiation_monochromator 'multilayer mirror'
_diffrn_radiation_type CuK\a
_diffrn_radiation_wavelength 1.54184
_diffrn_reflns_av_R_equivalents 0.0248
_diffrn_reflns_av_unetI/netI 0.0226
_diffrn_reflns_Laue_measured_fraction_full 0.994
_diffrn_reflns_Laue_measured_fraction_max 0.994
_diffrn_reflns_limit_h_max 14
_diffrn_reflns_limit_h_min -12
_diffrn_reflns_limit_k_max 22
_diffrn_reflns_limit_k_min -23
_diffrn_reflns_limit_l_max 14
_diffrn_reflns_limit_l_min -13
_diffrn_reflns_number 17799
_diffrn_reflns_point_group_measured_fraction_full 0.994
_diffrn_reflns_point_group_measured_fraction_max 0.994
_diffrn_reflns_theta_full 67.009
_diffrn_reflns_theta_max 67.009
_diffrn_reflns_theta_min 4.277
_diffrn_source 'fine-focus sealed tube'
_exptl_absorpt_coefficient_mu 1.888
_exptl_absorpt_correction_T_max 0.923
_exptl_absorpt_correction_T_min 0.557
_exptl_absorpt_correction_type analytical
_exptl_absorpt_process_details
;
CrysAlisPro 1.171.40.53 (Rigaku Oxford Diffraction, 2019)
Analytical numeric absorption correction using a multifaceted crystal
model based on expressions derived by R.C. Clark & J.S. Reid.
(Clark, R. C. & Reid, J. S. (1995). Acta Cryst. A51, 887-897)
Empirical absorption correction using spherical harmonics,
 implemented in SCALE3 ABSPACK scaling algorithm.
;
_exptl_crystal_colour colourless
_exptl_crystal_density_diffrn 1.398
_exptl_crystal_description plate
_exptl_crystal_F_000 1080
_exptl_crystal_size_max 0.490
_exptl_crystal_size_mid 0.300
_exptl_crystal_size_min 0.039
_refine_diff_density_max 0.298
_refine_diff_density_min -0.343
_refine_diff_density_rms 0.046
_refine_ls_extinction_method none
_refine_ls_goodness_of_fit_ref 1.009
_refine_ls_hydrogen_treatment constr
_refine_ls_matrix_type full
_refine_ls_number_parameters 434
_refine_ls_number_reflns 4379
_refine_ls_number_restraints 121
_refine_ls_restrained_S_all 1.000
_refine_ls_R_factor_all 0.0342
_refine_ls_R_factor_gt 0.0316
_refine_ls_shift/su_max 0.001
_refine_ls_shift/su_mean 0.000
_refine_ls_structure_factor_coef Fsqd
_refine_ls_weighting_details 'w=1/[\s^2^(Fo^2^)+(0.0436P)^2^+1.2213P] where P=(Fo^2^+2Fc^2^)/3'
_refine_ls_weighting_scheme calc
_refine_ls_wR_factor_gt 0.0812
_refine_ls_wR_factor_ref 0.0834
_reflns_Friedel_coverage 0.000
_reflns_number_gt 4054
_reflns_number_total 4379
_reflns_threshold_expression 'I > 2\s(I)'
_cod_data_source_file d4cc01868k2.cif
_cod_data_source_block nt0745_LHG153_100K
_cod_depositor_comments 'Adding full bibliography for 7133202--7133219.cif.'
_cod_original_cell_volume 2467.38(5)
_cod_original_sg_symbol_H-M 'P 21/c'
_cod_database_code 7133210
_shelx_shelxl_version_number 2018/3
_shelx_space_group_comment
;
The symmetry employed for this shelxl refinement is uniquely defined
by the following loop, which should always be used as a source of
symmetry information in preference to the above space-group names.
They are only intended as comments.
;
_shelx_estimated_absorpt_t_min 0.458
_shelx_estimated_absorpt_t_max 0.930

loop_
_space_group_symop_operation_xyz
'x, y, z'
'-x, y+1/2, -z+1/2'
'-x, -y, -z'
'x, -y-1/2, z-1/2'

loop_
_atom_site_label
_atom_site_type_symbol
_atom_site_fract_x
_atom_site_fract_y
_atom_site_fract_z
_atom_site_U_iso_or_equiv
_atom_site_adp_type
_atom_site_occupancy
_atom_site_site_symmetry_order
_atom_site_calc_flag
_atom_site_refinement_flags_posn
_atom_site_refinement_flags_adp
_atom_site_refinement_flags_occupancy
_atom_site_disorder_assembly
_atom_site_disorder_group
P1 P 0.67554(3) 0.45127(2) 0.34584(3) 0.01812(11) Uani 1 1 d . U . . .
P2A P 0.70536(4) 0.30462(2) 0.33181(6) 0.02114(17) Uani 0.901(2) 1 d D . P A 1
O1A O 0.84597(11) 0.28209(6) 0.43982(12) 0.0240(3) Uani 0.901(2) 1 d D . P A 1
O2A O 0.6195(3) 0.2531(2) 0.3634(5) 0.0274(6) Uani 0.901(2) 1 d D U P A 1
O3A O 0.68726(12) 0.29510(6) 0.20291(12) 0.0302(3) Uani 0.901(2) 1 d D . P A 1
N1A N 0.6832(2) 0.37516(9) 0.37665(19) 0.0234(4) Uani 0.901(2) 1 d D . P A 1
C20A C 0.8956(2) 0.21914(12) 0.4336(2) 0.0231(6) Uani 0.901(2) 1 d D . P A 1
C21A C 0.9475(4) 0.20968(18) 0.3532(4) 0.0284(6) Uani 0.901(2) 1 d D . P A 1
H21A H 0.944128 0.244537 0.297574 0.034 Uiso 0.901(2) 1 calc R U P A 1
C22A C 1.0051(5) 0.14809(16) 0.3550(5) 0.0325(8) Uani 0.901(2) 1 d D U P A 1
H22A H 1.042418 0.141014 0.301373 0.039 Uiso 0.901(2) 1 calc R U P A 1
C23A C 1.0076(6) 0.0972(2) 0.4357(5) 0.0349(10) Uani 0.901(2) 1 d D . P A 1
H23A H 1.047552 0.055452 0.437796 0.042 Uiso 0.901(2) 1 calc R U P A 1
C24A C 0.9518(6) 0.1072(2) 0.5128(5) 0.0344(9) Uani 0.901(2) 1 d D . P A 1
H24A H 0.952429 0.071864 0.566401 0.041 Uiso 0.901(2) 1 calc R U P A 1
C25A C 0.8949(3) 0.16844(16) 0.5128(3) 0.0297(6) Uani 0.901(2) 1 d D U P A 1
H25A H 0.856566 0.175366 0.565637 0.036 Uiso 0.901(2) 1 calc R U P A 1
P2B P 0.7294(5) 0.3077(3) 0.4105(7) 0.0406(16) Uani 0.099(2) 1 d D . P A 2
O1B O 0.8101(12) 0.2761(6) 0.3469(14) 0.042(3) Uani 0.099(2) 1 d D . P A 2
O2B O 0.611(3) 0.2543(19) 0.354(5) 0.035(5) Uani 0.099(2) 1 d D U P A 2
O3B O 0.8010(14) 0.3123(7) 0.5438(10) 0.046(4) Uani 0.099(2) 1 d D . P A 2
N1B N 0.6638(17) 0.3688(8) 0.3232(13) 0.020(3) Uani 0.099(2) 1 d D U P A 2
C20B C 0.877(2) 0.2150(10) 0.382(2) 0.029(5) Uani 0.099(2) 1 d D . P A 2
C21B C 0.959(5) 0.1959(18) 0.337(5) 0.039(9) Uani 0.099(2) 1 d D . P A 2
H21B H 0.980930 0.225870 0.288970 0.047 Uiso 0.099(2) 1 calc R U P A 2
C22B C 1.008(5) 0.1312(18) 0.365(5) 0.029(5) Uani 0.099(2) 1 d D U P A 2
H22B H 1.049228 0.112475 0.320275 0.035 Uiso 0.099(2) 1 calc R U P A 2
C23B C 0.998(7) 0.094(2) 0.457(6) 0.036(9) Uani 0.099(2) 1 d D . P A 2
H23B H 1.030159 0.049321 0.473937 0.043 Uiso 0.099(2) 1 calc R U P A 2
C24B C 0.941(6) 0.121(2) 0.523(5) 0.033(8) Uani 0.099(2) 1 d D . P A 2
H24B H 0.945342 0.098639 0.595823 0.039 Uiso 0.099(2) 1 calc R U P A 2
C25B C 0.876(4) 0.1807(16) 0.481(3) 0.032(5) Uani 0.099(2) 1 d D U P A 2
H25B H 0.830773 0.198889 0.521011 0.038 Uiso 0.099(2) 1 calc R U P A 2
C1 C 0.53890(13) 0.49532(7) 0.33672(13) 0.0192(3) Uani 1 1 d . . . . .
C2 C 0.43260(14) 0.46642(8) 0.33734(13) 0.0220(3) Uani 1 1 d . . . . .
H2 H 0.428309 0.419221 0.346211 0.026 Uiso 1 1 calc R U . . .
C3 C 0.33218(14) 0.50783(8) 0.32471(14) 0.0254(3) Uani 1 1 d . . . . .
H3 H 0.257693 0.488843 0.323258 0.031 Uiso 1 1 calc R U . . .
C4 C 0.34067(14) 0.57689(9) 0.31422(14) 0.0266(3) Uani 1 1 d . . . . .
H4 H 0.272405 0.604862 0.307276 0.032 Uiso 1 1 calc R U . . .
C5 C 0.44802(14) 0.60574(8) 0.31375(14) 0.0242(3) Uani 1 1 d . . . . .
H5 H 0.452797 0.653019 0.306392 0.029 Uiso 1 1 calc R U . . .
C6 C 0.54759(13) 0.56497(8) 0.32409(13) 0.0204(3) Uani 1 1 d . . . . .
C7 C 0.66763(13) 0.59070(7) 0.31855(14) 0.0206(3) Uani 1 1 d . . . . .
H7 H 0.664511 0.640622 0.308472 0.025 Uiso 1 1 calc R U . . .
C8 C 0.78832(13) 0.56927(8) 0.44159(14) 0.0207(3) Uani 1 1 d . . . . .
C9 C 0.88155(14) 0.61299(8) 0.52690(15) 0.0252(3) Uani 1 1 d . . . . .
H9 H 0.874558 0.659873 0.510217 0.030 Uiso 1 1 calc R U . . .
C10 C 0.98555(14) 0.58752(9) 0.63730(15) 0.0271(3) Uani 1 1 d . . . . .
H10 H 1.049252 0.617413 0.695908 0.032 Uiso 1 1 calc R U . . .
C11 C 0.99739(14) 0.51922(8) 0.66281(14) 0.0252(3) Uani 1 1 d . . . . .
H11 H 1.067665 0.502811 0.739516 0.030 Uiso 1 1 calc R U . . .
C12 C 0.90655(13) 0.47459(8) 0.57631(14) 0.0218(3) Uani 1 1 d . . . . .
H12 H 0.915142 0.427598 0.591820 0.026 Uiso 1 1 calc R U . . .
C13 C 0.80323(13) 0.50042(8) 0.46697(13) 0.0195(3) Uani 1 1 d . . . . .
C14 C 0.67125(13) 0.55622(8) 0.20634(14) 0.0208(3) Uani 1 1 d . . . . .
C15 C 0.67116(14) 0.59095(8) 0.10591(15) 0.0255(3) Uani 1 1 d . . . . .
H15 H 0.670427 0.638648 0.105126 0.031 Uiso 1 1 calc R U . . .
C16 C 0.67216(14) 0.55543(9) 0.00625(15) 0.0283(3) Uani 1 1 d . . . . .
H16 H 0.672412 0.579305 -0.062245 0.034 Uiso 1 1 calc R U . . .
C17 C 0.67278(14) 0.48600(8) 0.00537(14) 0.0261(3) Uani 1 1 d . . . . .
H17 H 0.672867 0.462596 -0.063648 0.031 Uiso 1 1 calc R U . . .
C18 C 0.67327(13) 0.45019(8) 0.10598(14) 0.0225(3) Uani 1 1 d . . . . .
H18 H 0.673312 0.402491 0.105954 0.027 Uiso 1 1 calc R U . . .
C19 C 0.67369(13) 0.48563(8) 0.20583(13) 0.0199(3) Uani 1 1 d . . . . .
C26 C 0.49194(14) 0.26945(7) 0.33078(15) 0.0248(3) Uani 1 1 d . . . . .
C27 C 0.40076(16) 0.28387(8) 0.20622(16) 0.0292(3) Uani 1 1 d . . . . .
H27 H 0.424512 0.284331 0.140981 0.035 Uiso 1 1 calc R U . . .
C28 C 0.27498(16) 0.29759(8) 0.17760(16) 0.0322(4) Uani 1 1 d . . . . .
H28 H 0.211494 0.306671 0.092038 0.039 Uiso 1 1 calc R U . . .
C29 C 0.24110(16) 0.29814(9) 0.27315(18) 0.0346(4) Uani 1 1 d . . . . .
H29 H 0.154598 0.307716 0.253437 0.041 Uiso 1 1 calc R U . . .
C30 C 0.33402(17) 0.28467(9) 0.39773(17) 0.0351(4) Uani 1 1 d . . . . .
H30 H 0.311176 0.285873 0.463578 0.042 Uiso 1 1 calc R U . . .
C31 C 0.46068(16) 0.26935(8) 0.42738(16) 0.0300(4) Uani 1 1 d . . . . .
H31 H 0.523988 0.259087 0.512436 0.036 Uiso 1 1 calc R U . . .

loop_
_atom_site_aniso_label
_atom_site_aniso_U_11
_atom_site_aniso_U_22
_atom_site_aniso_U_33
_atom_site_aniso_U_23
_atom_site_aniso_U_13
_atom_site_aniso_U_12
P1 0.01505(18) 0.0172(2) 0.02128(19) -0.00019(13) 0.00808(15) 0.00076(13)
P2A 0.0174(2) 0.0172(2) 0.0253(4) -0.00149(18) 0.0076(2) 0.00085(15)
O1A 0.0193(6) 0.0204(6) 0.0266(7) -0.0021(5) 0.0066(5) 0.0018(5)
O2A 0.0199(9) 0.0206(10) 0.0399(13) 0.0010(9) 0.0131(10) 0.0012(9)
O3A 0.0328(7) 0.0272(7) 0.0258(6) -0.0025(5) 0.0105(5) 0.0046(5)
N1A 0.0251(9) 0.0221(9) 0.0232(11) 0.0005(8) 0.0119(10) 0.0011(6)
C20A 0.0158(10) 0.0203(10) 0.0254(13) -0.0020(10) 0.0038(11) 0.0004(7)
C21A 0.0192(16) 0.0263(15) 0.0346(13) -0.0011(12) 0.0090(11) 0.0019(10)
C22A 0.0225(11) 0.029(2) 0.0391(15) -0.0093(15) 0.0091(11) -0.0001(16)
C23A 0.0219(15) 0.0241(16) 0.046(3) -0.0057(15) 0.0065(17) 0.0037(12)
C24A 0.028(2) 0.0205(15) 0.0435(18) 0.0008(14) 0.0086(13) 0.0012(12)
C25A 0.0241(14) 0.0255(16) 0.0315(14) 0.0040(9) 0.0069(13) 0.0005(10)
P2B 0.045(3) 0.042(3) 0.028(4) -0.002(2) 0.012(2) 0.000(2)
O1B 0.037(7) 0.034(6) 0.049(8) 0.014(6) 0.017(6) 0.017(5)
O2B 0.032(7) 0.018(7) 0.045(9) 0.004(7) 0.011(7) 0.011(6)
O3B 0.054(8) 0.040(7) 0.036(5) 0.008(5) 0.014(5) 0.002(6)
N1B 0.019(7) 0.033(5) 0.009(7) -0.010(6) 0.008(7) -0.008(5)
C20B 0.014(10) 0.021(8) 0.036(12) 0.002(8) 0.001(10) 0.007(7)
C21B 0.030(13) 0.028(12) 0.06(2) 0.004(13) 0.027(13) 0.004(10)
C22B 0.024(7) 0.023(9) 0.033(7) -0.004(8) 0.010(6) 0.004(7)
C23B 0.05(2) 0.018(11) 0.045(15) 0.002(9) 0.025(14) 0.001(10)
C24B 0.034(14) 0.031(16) 0.029(12) 0.009(12) 0.013(10) 0.012(13)
C25B 0.024(8) 0.022(8) 0.040(9) 0.001(6) 0.008(7) 0.013(6)
C1 0.0156(6) 0.0225(7) 0.0171(6) -0.0005(5) 0.0060(5) 0.0016(5)
C2 0.0192(7) 0.0266(7) 0.0189(7) -0.0014(6) 0.0081(6) -0.0017(6)
C3 0.0175(7) 0.0378(9) 0.0217(7) -0.0030(6) 0.0101(6) -0.0013(6)
C4 0.0186(7) 0.0360(9) 0.0230(7) -0.0007(6) 0.0083(6) 0.0088(6)
C5 0.0219(7) 0.0242(7) 0.0217(7) -0.0002(6) 0.0068(6) 0.0050(6)
C6 0.0166(7) 0.0237(7) 0.0175(7) -0.0010(6) 0.0054(5) 0.0015(6)
C7 0.0186(7) 0.0167(7) 0.0243(7) 0.0002(6) 0.0087(6) 0.0007(5)
C8 0.0159(7) 0.0250(7) 0.0221(7) -0.0015(6) 0.0099(6) 0.0002(6)
C9 0.0215(7) 0.0246(8) 0.0313(8) -0.0059(6) 0.0141(6) -0.0033(6)
C10 0.0179(7) 0.0368(9) 0.0255(8) -0.0099(7) 0.0097(6) -0.0055(6)
C11 0.0147(7) 0.0401(9) 0.0197(7) -0.0001(6) 0.0075(6) 0.0026(6)
C12 0.0169(7) 0.0284(8) 0.0227(7) 0.0014(6) 0.0115(6) 0.0037(6)
C13 0.0152(6) 0.0235(7) 0.0208(7) -0.0013(6) 0.0096(6) -0.0001(5)
C14 0.0126(6) 0.0246(8) 0.0221(7) 0.0011(6) 0.0058(6) 0.0001(5)
C15 0.0181(7) 0.0276(8) 0.0268(8) 0.0049(6) 0.0076(6) -0.0007(6)
C16 0.0199(7) 0.0402(9) 0.0227(7) 0.0058(7) 0.0086(6) -0.0018(6)
C17 0.0166(7) 0.0395(9) 0.0197(7) -0.0034(6) 0.0069(6) -0.0019(6)
C18 0.0132(6) 0.0277(8) 0.0227(7) -0.0029(6) 0.0057(6) -0.0008(6)
C19 0.0114(6) 0.0255(8) 0.0205(7) -0.0001(6) 0.0057(5) -0.0004(5)
C26 0.0196(7) 0.0174(7) 0.0333(8) -0.0024(6) 0.0096(6) -0.0009(6)
C27 0.0305(8) 0.0261(8) 0.0282(8) -0.0032(6) 0.0120(7) -0.0015(6)
C28 0.0265(8) 0.0276(8) 0.0291(8) 0.0002(7) 0.0028(7) 0.0004(7)
C29 0.0227(8) 0.0338(9) 0.0437(10) 0.0063(8) 0.0134(7) 0.0039(7)
C30 0.0333(9) 0.0377(10) 0.0390(9) 0.0092(8) 0.0210(8) 0.0078(7)
C31 0.0277(8) 0.0292(8) 0.0285(8) 0.0040(7) 0.0099(7) 0.0026(7)

loop_
_atom_type_symbol
_atom_type_description
_atom_type_scat_dispersion_real
_atom_type_scat_dispersion_imag
_atom_type_scat_source
C C 0.0181 0.0091 'International Tables Vol C Tables 4.2.6.8 and 6.1.1.4'
H H 0.0000 0.0000 'International Tables Vol C Tables 4.2.6.8 and 6.1.1.4'
N N 0.0311 0.0180 'International Tables Vol C Tables 4.2.6.8 and 6.1.1.4'
O O 0.0492 0.0322 'International Tables Vol C Tables 4.2.6.8 and 6.1.1.4'
P P 0.2955 0.4335 'International Tables Vol C Tables 4.2.6.8 and 6.1.1.4'

loop_
_geom_angle_atom_site_label_1
_geom_angle_atom_site_label_2
_geom_angle_atom_site_label_3
_geom_angle
_geom_angle_site_symmetry_1
_geom_angle_site_symmetry_3
_geom_angle_publ_flag
N1A P1 C1 116.05(9) . . ?
N1B P1 C1 118.2(6) . . ?
N1A P1 C13 114.25(9) . . ?
N1B P1 C13 130.0(5) . . ?
C1 P1 C13 99.31(7) . . ?
N1A P1 C19 124.42(9) . . ?
N1B P1 C19 105.1(5) . . ?
C1 P1 C19 98.77(7) . . ?
C13 P1 C19 99.96(7) . . ?
O3A P2A N1A 120.85(10) . . ?
O3A P2A O1A 112.44(7) . . ?
N1A P2A O1A 104.71(10) . . ?
O3A P2A O2A 112.20(19) . . ?
N1A P2A O2A 105.1(2) . . ?
O1A P2A O2A 98.98(18) . . ?
C20A O1A P2A 120.37(13) . . ?
C26 O2A P2A 120.0(3) . . ?
P1 N1A P2A 142.37(15) . . ?
C21A C20A C25A 121.9(2) . . ?
C21A C20A O1A 119.8(2) . . ?
C25A C20A O1A 118.2(2) . . ?
C20A C21A C22A 119.0(3) . . ?
C20A C21A H21A 120.5 . . ?
C22A C21A H21A 120.5 . . ?
C23A C22A C21A 119.8(3) . . ?
C23A C22A H22A 120.1 . . ?
C21A C22A H22A 120.1 . . ?
C24A C23A C22A 120.1(3) . . ?
C24A C23A H23A 119.9 . . ?
C22A C23A H23A 119.9 . . ?
C23A C24A C25A 120.8(3) . . ?
C23A C24A H24A 119.6 . . ?
C25A C24A H24A 119.6 . . ?
C20A C25A C24A 118.3(3) . . ?
C20A C25A H25A 120.8 . . ?
C24A C25A H25A 120.8 . . ?
O3B P2B N1B 123.2(9) . . ?
O3B P2B O1B 113.4(9) . . ?
N1B P2B O1B 101.9(9) . . ?
O3B P2B O2B 116(2) . . ?
N1B P2B O2B 100.6(18) . . ?
O1B P2B O2B 97.6(19) . . ?
C20B O1B P2B 125.1(13) . . ?
C26 O2B P2B 123(3) . . ?
P2B N1B P1 133.9(11) . . ?
C21B C20B C25B 120.1(18) . . ?
C21B C20B O1B 122(2) . . ?
C25B C20B O1B 117.0(19) . . ?
C20B C21B C22B 117(2) . . ?
C20B C21B H21B 121.3 . . ?
C22B C21B H21B 121.3 . . ?
C23B C22B C21B 120(2) . . ?
C23B C22B H22B 120.1 . . ?
C21B C22B H22B 120.1 . . ?
C24B C23B C22B 121(2) . . ?
C24B C23B H23B 119.6 . . ?
C22B C23B H23B 119.6 . . ?
C25B C24B C23B 117(2) . . ?
C25B C24B H24B 121.4 . . ?
C23B C24B H24B 121.4 . . ?
C20B C25B C24B 121(2) . . ?
C20B C25B H25B 119.3 . . ?
C24B C25B H25B 119.3 . . ?
C2 C1 C6 121.67(13) . . ?
C2 C1 P1 126.02(12) . . ?
C6 C1 P1 112.28(11) . . ?
C1 C2 C3 118.72(14) . . ?
C1 C2 H2 120.6 . . ?
C3 C2 H2 120.6 . . ?
C4 C3 C2 120.10(14) . . ?
C4 C3 H3 119.9 . . ?
C2 C3 H3 119.9 . . ?
C3 C4 C5 120.92(14) . . ?
C3 C4 H4 119.5 . . ?
C5 C4 H4 119.5 . . ?
C6 C5 C4 119.52(15) . . ?
C6 C5 H5 120.2 . . ?
C4 C5 H5 120.2 . . ?
C5 C6 C1 119.05(14) . . ?
C5 C6 C7 124.15(14) . . ?
C1 C6 C7 116.77(12) . . ?
C14 C7 C8 108.19(11) . . ?
C14 C7 C6 107.87(11) . . ?
C8 C7 C6 108.22(12) . . ?
C14 C7 H7 110.8 . . ?
C8 C7 H7 110.8 . . ?
C6 C7 H7 110.8 . . ?
C9 C8 C13 118.93(13) . . ?
C9 C8 C7 124.78(14) . . ?
C13 C8 C7 116.28(12) . . ?
C8 C9 C10 119.44(15) . . ?
C8 C9 H9 120.3 . . ?
C10 C9 H9 120.3 . . ?
C11 C10 C9 120.98(14) . . ?
C11 C10 H10 119.5 . . ?
C9 C10 H10 119.5 . . ?
C10 C11 C12 120.19(14) . . ?
C10 C11 H11 119.9 . . ?
C12 C11 H11 119.9 . . ?
C13 C12 C11 118.39(14) . . ?
C13 C12 H12 120.8 . . ?
C11 C12 H12 120.8 . . ?
C12 C13 C8 122.02(13) . . ?
C12 C13 P1 124.95(12) . . ?
C8 C13 P1 113.02(10) . . ?
C15 C14 C19 119.07(14) . . ?
C15 C14 C7 123.40(14) . . ?
C19 C14 C7 117.53(13) . . ?
C14 C15 C16 119.60(15) . . ?
C14 C15 H15 120.2 . . ?
C16 C15 H15 120.2 . . ?
C17 C16 C15 121.10(15) . . ?
C17 C16 H16 119.5 . . ?
C15 C16 H16 119.5 . . ?
C16 C17 C18 120.07(15) . . ?
C16 C17 H17 120.0 . . ?
C18 C17 H17 120.0 . . ?
C19 C18 C17 118.76(14) . . ?
C19 C18 H18 120.6 . . ?
C17 C18 H18 120.6 . . ?
C18 C19 C14 121.39(14) . . ?
C18 C19 P1 127.11(12) . . ?
C14 C19 P1 111.50(11) . . ?
O2B C26 C31 121(2) . . ?
O2B C26 C27 118(2) . . ?
C31 C26 C27 121.52(15) . . ?
C31 C26 O2A 117.1(3) . . ?
C27 C26 O2A 121.3(3) . . ?
C28 C27 C26 119.42(16) . . ?
C28 C27 H27 120.3 . . ?
C26 C27 H27 120.3 . . ?
C27 C28 C29 120.21(15) . . ?
C27 C28 H28 119.9 . . ?
C29 C28 H28 119.9 . . ?
C28 C29 C30 119.65(16) . . ?
C28 C29 H29 120.2 . . ?
C30 C29 H29 120.2 . . ?
C29 C30 C31 120.66(17) . . ?
C29 C30 H30 119.7 . . ?
C31 C30 H30 119.7 . . ?
C26 C31 C30 118.51(15) . . ?
C26 C31 H31 120.7 . . ?
C30 C31 H31 120.7 . . ?

loop_
_geom_bond_atom_site_label_1
_geom_bond_atom_site_label_2
_geom_bond_distance
_geom_bond_site_symmetry_2
_geom_bond_publ_flag
P1 N1A 1.5524(18) . ?
P1 N1B 1.659(16) . ?
P1 C1 1.7933(14) . ?
P1 C13 1.7948(14) . ?
P1 C19 1.8027(15) . ?
P2A O3A 1.4659(14) . ?
P2A N1A 1.5707(18) . ?
P2A O1A 1.5984(13) . ?
P2A O2A 1.611(3) . ?
O1A C20A 1.401(2) . ?
O2A C26 1.400(4) . ?
C20A C21A 1.382(4) . ?
C20A C25A 1.389(3) . ?
C21A C22A 1.397(4) . ?
C21A H21A 0.9500 . ?
C22A C23A 1.391(4) . ?
C22A H22A 0.9500 . ?
C23A C24A 1.385(4) . ?
C23A H23A 0.9500 . ?
C24A C25A 1.393(4) . ?
C24A H24A 0.9500 . ?
C25A H25A 0.9500 . ?
P2B O3B 1.403(12) . ?
P2B N1B 1.547(13) . ?
P2B O1B 1.609(12) . ?
P2B O2B 1.621(17) . ?
O1B C20B 1.399(15) . ?
O2B C26 1.33(4) . ?
C20B C21B 1.368(17) . ?
C20B C25B 1.371(17) . ?
C21B C22B 1.388(18) . ?
C21B H21B 0.9500 . ?
C22B C23B 1.384(18) . ?
C22B H22B 0.9500 . ?
C23B C24B 1.381(18) . ?
C23B H23B 0.9500 . ?
C24B C25B 1.374(18) . ?
C24B H24B 0.9500 . ?
C25B H25B 0.9500 . ?
C1 C2 1.384(2) . ?
C1 C6 1.404(2) . ?
C2 C3 1.392(2) . ?
C2 H2 0.9500 . ?
C3 C4 1.389(2) . ?
C3 H3 0.9500 . ?
C4 C5 1.395(2) . ?
C4 H4 0.9500 . ?
C5 C6 1.384(2) . ?
C5 H5 0.9500 . ?
C6 C7 1.539(2) . ?
C7 C14 1.529(2) . ?
C7 C8 1.534(2) . ?
C7 H7 1.0000 . ?
C8 C9 1.388(2) . ?
C8 C13 1.397(2) . ?
C9 C10 1.394(2) . ?
C9 H9 0.9500 . ?
C10 C11 1.386(2) . ?
C10 H10 0.9500 . ?
C11 C12 1.393(2) . ?
C11 H11 0.9500 . ?
C12 C13 1.387(2) . ?
C12 H12 0.9500 . ?
C14 C15 1.388(2) . ?
C14 C19 1.406(2) . ?
C15 C16 1.393(2) . ?
C15 H15 0.9500 . ?
C16 C17 1.383(2) . ?
C16 H16 0.9500 . ?
C17 C18 1.399(2) . ?
C17 H17 0.9500 . ?
C18 C19 1.387(2) . ?
C18 H18 0.9500 . ?
C26 C31 1.375(2) . ?
C26 C27 1.384(2) . ?
C27 C28 1.381(2) . ?
C27 H27 0.9500 . ?
C28 C29 1.384(3) . ?
C28 H28 0.9500 . ?
C29 C30 1.386(3) . ?
C29 H29 0.9500 . ?
C30 C31 1.394(2) . ?
C30 H30 0.9500 . ?
C31 H31 0.9500 . ?

loop_
_geom_torsion_atom_site_label_1
_geom_torsion_atom_site_label_2
_geom_torsion_atom_site_label_3
_geom_torsion_atom_site_label_4
_geom_torsion
_geom_torsion_site_symmetry_1
_geom_torsion_site_symmetry_2
_geom_torsion_site_symmetry_3
_geom_torsion_site_symmetry_4
_geom_torsion_publ_flag
O3A P2A O1A C20A -49.91(18) . . . . ?
N1A P2A O1A C20A 177.08(17) . . . . ?
O2A P2A O1A C20A 68.7(2) . . . . ?
O3A P2A O2A C26 -87.0(4) . . . . ?
N1A P2A O2A C26 46.2(4) . . . . ?
O1A P2A O2A C26 154.2(3) . . . . ?
C1 P1 N1A P2A 131.5(2) . . . . ?
C13 P1 N1A P2A -113.9(2) . . . . ?
C19 P1 N1A P2A 8.7(3) . . . . ?
O3A P2A N1A P1 -20.0(3) . . . . ?
O1A P2A N1A P1 108.1(2) . . . . ?
O2A P2A N1A P1 -148.1(3) . . . . ?
P2A O1A C20A C21A 79.2(3) . . . . ?
P2A O1A C20A C25A -103.0(2) . . . . ?
C25A C20A C21A C22A -2.3(6) . . . . ?
O1A C20A C21A C22A 175.4(4) . . . . ?
C20A C21A C22A C23A 1.0(8) . . . . ?
C21A C22A C23A C24A 0.8(9) . . . . ?
C22A C23A C24A C25A -1.2(9) . . . . ?
C21A C20A C25A C24A 1.8(5) . . . . ?
O1A C20A C25A C24A -175.9(4) . . . . ?
C23A C24A C25A C20A -0.1(7) . . . . ?
O3B P2B O1B C20B 52.7(19) . . . . ?
N1B P2B O1B C20B -172.9(18) . . . . ?
O2B P2B O1B C20B -70(3) . . . . ?
O3B P2B O2B C26 88(4) . . . . ?
N1B P2B O2B C26 -48(4) . . . . ?
O1B P2B O2B C26 -151(4) . . . . ?
O3B P2B N1B P1 13(2) . . . . ?
O1B P2B N1B P1 -115.2(16) . . . . ?
O2B P2B N1B P1 145(2) . . . . ?
C1 P1 N1B P2B -112.3(15) . . . . ?
C13 P1 N1B P2B 21(2) . . . . ?
C19 P1 N1B P2B 138.8(14) . . . . ?
P2B O1B C20B C21B -170(3) . . . . ?
P2B O1B C20B C25B -2(3) . . . . ?
C25B C20B C21B C22B 20(7) . . . . ?
O1B C20B C21B C22B -172(4) . . . . ?
C20B C21B C22B C23B -14(9) . . . . ?
C21B C22B C23B C24B -1(10) . . . . ?
C22B C23B C24B C25B 10(10) . . . . ?
C21B C20B C25B C24B -11(6) . . . . ?
O1B C20B C25B C24B -179(4) . . . . ?
C23B C24B C25B C20B -5(8) . . . . ?
N1A P1 C1 C2 -9.32(17) . . . . ?
N1B P1 C1 C2 13.6(6) . . . . ?
C13 P1 C1 C2 -132.24(13) . . . . ?
C19 P1 C1 C2 126.07(13) . . . . ?
N1A P1 C1 C6 172.72(12) . . . . ?
N1B P1 C1 C6 -164.4(5) . . . . ?
C13 P1 C1 C6 49.81(11) . . . . ?
C19 P1 C1 C6 -51.88(11) . . . . ?
C6 C1 C2 C3 0.2(2) . . . . ?
P1 C1 C2 C3 -177.60(11) . . . . ?
C1 C2 C3 C4 -1.2(2) . . . . ?
C2 C3 C4 C5 1.2(2) . . . . ?
C3 C4 C5 C6 -0.1(2) . . . . ?
C4 C5 C6 C1 -0.9(2) . . . . ?
C4 C5 C6 C7 177.10(13) . . . . ?
C2 C1 C6 C5 0.9(2) . . . . ?
P1 C1 C6 C5 178.95(11) . . . . ?
C2 C1 C6 C7 -177.27(13) . . . . ?
P1 C1 C6 C7 0.79(16) . . . . ?
C5 C6 C7 C14 -120.23(15) . . . . ?
C1 C6 C7 C14 57.84(16) . . . . ?
C5 C6 C7 C8 122.94(15) . . . . ?
C1 C6 C7 C8 -59.00(16) . . . . ?
C14 C7 C8 C9 120.99(15) . . . . ?
C6 C7 C8 C9 -122.38(15) . . . . ?
C14 C7 C8 C13 -58.77(16) . . . . ?
C6 C7 C8 C13 57.87(16) . . . . ?
C13 C8 C9 C10 -1.8(2) . . . . ?
C7 C8 C9 C10 178.44(14) . . . . ?
C8 C9 C10 C11 0.2(2) . . . . ?
C9 C10 C11 C12 1.6(2) . . . . ?
C10 C11 C12 C13 -1.8(2) . . . . ?
C11 C12 C13 C8 0.1(2) . . . . ?
C11 C12 C13 P1 -179.06(11) . . . . ?
C9 C8 C13 C12 1.7(2) . . . . ?
C7 C8 C13 C12 -178.58(13) . . . . ?
C9 C8 C13 P1 -179.06(11) . . . . ?
C7 C8 C13 P1 0.71(17) . . . . ?
N1A P1 C13 C12 4.07(16) . . . . ?
N1B P1 C13 C12 -11.4(8) . . . . ?
C1 P1 C13 C12 128.26(13) . . . . ?
C19 P1 C13 C12 -131.05(13) . . . . ?
N1A P1 C13 C8 -175.19(12) . . . . ?
N1B P1 C13 C8 169.3(8) . . . . ?
C1 P1 C13 C8 -51.00(12) . . . . ?
C19 P1 C13 C8 49.70(12) . . . . ?
C8 C7 C14 C15 -121.20(14) . . . . ?
C6 C7 C14 C15 121.94(14) . . . . ?
C8 C7 C14 C19 59.34(16) . . . . ?
C6 C7 C14 C19 -57.52(16) . . . . ?
C19 C14 C15 C16 0.6(2) . . . . ?
C7 C14 C15 C16 -178.80(13) . . . . ?
C14 C15 C16 C17 0.2(2) . . . . ?
C15 C16 C17 C18 -0.4(2) . . . . ?
C16 C17 C18 C19 -0.3(2) . . . . ?
C17 C18 C19 C14 1.2(2) . . . . ?
C17 C18 C19 P1 -179.51(10) . . . . ?
C15 C14 C19 C18 -1.4(2) . . . . ?
C7 C14 C19 C18 178.12(12) . . . . ?
C15 C14 C19 P1 179.22(11) . . . . ?
C7 C14 C19 P1 -1.29(15) . . . . ?
N1A P1 C19 C18 2.88(18) . . . . ?
N1B P1 C19 C18 -4.8(6) . . . . ?
C1 P1 C19 C18 -127.23(13) . . . . ?
C13 P1 C19 C18 131.62(13) . . . . ?
N1A P1 C19 C14 -177.75(12) . . . . ?
N1B P1 C19 C14 174.6(6) . . . . ?
C1 P1 C19 C14 52.14(11) . . . . ?
C13 P1 C19 C14 -49.01(11) . . . . ?
P2B O2B C26 C31 -81(4) . . . . ?
P2B O2B C26 C27 100(4) . . . . ?
P2A O2A C26 C31 -123.6(3) . . . . ?
P2A O2A C26 C27 57.6(4) . . . . ?
O2B C26 C27 C28 177.8(15) . . . . ?
C31 C26 C27 C28 -0.9(2) . . . . ?
O2A C26 C27 C28 177.9(2) . . . . ?
C26 C27 C28 C29 1.2(2) . . . . ?
C27 C28 C29 C30 -0.2(3) . . . . ?
C28 C29 C30 C31 -1.2(3) . . . . ?
O2B C26 C31 C30 -179.1(16) . . . . ?
C27 C26 C31 C30 -0.4(2) . . . . ?
O2A C26 C31 C30 -179.2(2) . . . . ?
C29 C30 C31 C26 1.5(3) . . . . ?
